data_4070860
loop_
_publ_author_name
'Fairchild, Robert M.'
'Holman, K. Travis'

_publ_section_title
;
 [(\h5-C5Me4CH2R)Ru(\h6-arene)]+and [(\h5-C5Me4CH2R)Ru(CH3CN)3]+Compounds
 Possessing Pendant Arms
;
_journal_issue 8
_journal_name_full Organometallics
_journal_page_first 1823
_journal_paper_doi 10.1021/om701084m
_journal_volume 27
_journal_year 2008
_chemical_formula_sum 'C17 H21 Cl O3 Ru'
_chemical_formula_weight 409.86
_chemical_name_systematic
; 
 [(eta6-benzoic acid)Ru(eta5-C5Me4CH2OH)]Cl 
;
_space_group_IT_number 15
_symmetry_cell_setting monoclinic
_symmetry_space_group_name_Hall '-C 2yc'
_symmetry_space_group_name_H-M 'C 1 2/c 1'
_atom_sites_solution_hydrogens geom
_atom_sites_solution_primary direct
_atom_sites_solution_secondary difmap
_audit_creation_method SHELXL-97
_cell_angle_alpha 90.00
_cell_angle_beta 104.4030(10)
_cell_angle_gamma 90.00
_cell_formula_units_Z 8
_cell_length_a 30.227(2)
_cell_length_b 7.0623(6)
_cell_length_c 15.8241(13)
_cell_measurement_reflns_used 5201
_cell_measurement_temperature 100(2)
_cell_measurement_theta_max 56.547
_cell_measurement_theta_min 5.316
_cell_volume 3271.8(4)
_computing_cell_refinement 'SAINT, Bruker'
_computing_data_collection 'SMART, Bruker'
_computing_data_reduction 'SAINT, Bruker'
_computing_molecular_graphics 'X-SEED, L. Barbour (1999);http://x-seed.net/'
_computing_structure_refinement 'SHELXL-97 (Sheldrick, 1997)'
_computing_structure_solution 'SHELXS-97 (Sheldrick, 1990)'
_diffrn_ambient_temperature 100(2)
_diffrn_measured_fraction_theta_full 0.999
_diffrn_measured_fraction_theta_max 0.968
_diffrn_measurement_device_type 'SMART platform CCD, Bruker'
_diffrn_measurement_method 'omega scans'
_diffrn_radiation_monochromator graphite
_diffrn_radiation_source 'fine-focus sealed tube'
_diffrn_radiation_type MoK\a
_diffrn_radiation_wavelength 0.71073
_diffrn_reflns_av_R_equivalents 0.0271
_diffrn_reflns_av_sigmaI/netI 0.0243
_diffrn_reflns_limit_h_max 39
_diffrn_reflns_limit_h_min -39
_diffrn_reflns_limit_k_max 9
_diffrn_reflns_limit_k_min -9
_diffrn_reflns_limit_l_max 21
_diffrn_reflns_limit_l_min -20
_diffrn_reflns_number 14400
_diffrn_reflns_theta_full 25.00
_diffrn_reflns_theta_max 28.31
_diffrn_reflns_theta_min 2.66
_exptl_absorpt_coefficient_mu 1.131
_exptl_absorpt_correction_T_max 0.7279
_exptl_absorpt_correction_T_min 0.6605
_exptl_absorpt_correction_type multi-scan
_exptl_absorpt_process_details 'SADABS, G. Sheldrick (1999)'
_exptl_crystal_colour colourless
_exptl_crystal_density_diffrn 1.664
_exptl_crystal_density_method 'not measured'
_exptl_crystal_description plate
_exptl_crystal_F_000 1664
_exptl_crystal_size_max 0.40
_exptl_crystal_size_mid 0.30
_exptl_crystal_size_min 0.30
_refine_diff_density_max 2.252
_refine_diff_density_min -0.456
_refine_diff_density_rms 0.096
_refine_ls_extinction_method none
_refine_ls_goodness_of_fit_ref 1.108
_refine_ls_hydrogen_treatment mixed
_refine_ls_matrix_type full
_refine_ls_number_parameters 213
_refine_ls_number_reflns 3948
_refine_ls_number_restraints 0
_refine_ls_restrained_S_all 1.108
_refine_ls_R_factor_all 0.0367
_refine_ls_R_factor_gt 0.0314
_refine_ls_shift/su_max 0.001
_refine_ls_shift/su_mean 0.000
_refine_ls_structure_factor_coef Fsqd
_refine_ls_weighting_details 'calc w=1/[\s^2^(Fo^2^)+(0.0447P)^2^+5.1669P] where P=(Fo^2^+2Fc^2^)/3'
_refine_ls_weighting_scheme calc
_refine_ls_wR_factor_gt 0.0814
_refine_ls_wR_factor_ref 0.0832
_reflns_number_gt 3478
_reflns_number_total 3948
_reflns_threshold_expression >2sigma(I)
_cod_data_source_file om701084m-ccdc664329.cif
_cod_data_source_block 07026Benzoic
_cod_depositor_comments
;
The following automatic conversions were performed:

'_symmetry_cell_setting' value 'Monoclinic' changed to 'monoclinic'
according to /home/saulius/struct/CIF-dictionaries/cif_core.dic
dictionary named 'cif_core.dic' version 2.4.1 from 2010-06-29.

Automatic conversion script
Id: cif_fix_values 1715 2011-07-08 13:25:40Z adriana 
;
_cod_original_cell_volume 3271.8(5)
_cod_original_sg_symbol_H-M C2/c
_cod_database_code 4070860

loop_
_symmetry_equiv_pos_as_xyz
'x, y, z'
'-x, y, -z+1/2'
'x+1/2, y+1/2, z'
'-x+1/2, y+1/2, -z+1/2'
'-x, -y, -z'
'x, -y, z-1/2'
'-x+1/2, -y+1/2, -z'
'x+1/2, -y+1/2, z-1/2'

loop_
_atom_site_label
_atom_site_type_symbol
_atom_site_fract_x
_atom_site_fract_y
_atom_site_fract_z
_atom_site_U_iso_or_equiv
_atom_site_adp_type
_atom_site_occupancy
_atom_site_symmetry_multiplicity
_atom_site_calc_flag
_atom_site_refinement_flags
Ru1 Ru 0.130510(6) 0.40374(3) 0.110885(12) 0.02131(8) Uani 1 1 d .
C9 C 0.10630(9) 0.1278(3) 0.14235(18) 0.0281(5) Uani 1 1 d .
O2 O 0.03422(8) 0.5928(4) -0.08211(18) 0.0451(6) Uani 1 1 d .
C8 C 0.10079(9) 0.1401(4) 0.05002(18) 0.0315(6) Uani 1 1 d .
O1 O 0.10033(9) 0.6198(4) -0.12115(15) 0.0563(7) Uani 1 1 d .
C10 C 0.15386(9) 0.1462(4) 0.18381(16) 0.0262(5) Uani 1 1 d .
C14 C 0.06846(11) 0.1001(4) 0.1880(2) 0.0436(7) Uani 1 1 d .
H14A H 0.0638 -0.0355 0.1957 0.065 Uiso 1 1 calc R
H14B H 0.0402 0.1561 0.1528 0.065 Uiso 1 1 calc R
H14C H 0.0768 0.1620 0.2453 0.065 Uiso 1 1 calc R
C2 C 0.07653(9) 0.6205(3) 0.09470(18) 0.0291(5) Uani 1 1 d .
H2 H 0.0442 0.6083 0.0786 0.035 Uiso 1 1 calc R
C7 C 0.07883(10) 0.6190(4) -0.0669(2) 0.0377(6) Uani 1 1 d .
C12 C 0.14507(9) 0.1664(4) 0.03409(16) 0.0307(5) Uani 1 1 d .
C3 C 0.10032(10) 0.6158(4) 0.18377(19) 0.0327(6) Uani 1 1 d .
H3 H 0.0842 0.5999 0.2277 0.039 Uiso 1 1 calc R
C1 C 0.10084(9) 0.6435(4) 0.02906(18) 0.0302(5) Uani 1 1 d .
C4 C 0.14876(10) 0.6351(4) 0.20696(19) 0.0343(6) Uani 1 1 d .
H4 H 0.1651 0.6278 0.2665 0.041 Uiso 1 1 calc R
O3 O 0.25315(8) 0.0270(4) 0.15536(16) 0.0472(5) Uani 1 1 d .
C13 C 0.05646(11) 0.1225(4) -0.0176(2) 0.0477(8) Uani 1 1 d .
H13A H 0.0505 -0.0112 -0.0330 0.071 Uiso 1 1 calc R
H13B H 0.0582 0.1942 -0.0697 0.071 Uiso 1 1 calc R
H13C H 0.0317 0.1728 0.0057 0.071 Uiso 1 1 calc R
C6 C 0.14892(9) 0.6689(4) 0.05374(19) 0.0331(6) Uani 1 1 d .
H6 H 0.1652 0.6887 0.0103 0.040 Uiso 1 1 calc R
C11 C 0.17794(8) 0.1717(4) 0.11711(16) 0.0272(5) Uani 1 1 d .
C16 C 0.22870(9) 0.1976(4) 0.1334(2) 0.0380(6) Uani 1 1 d .
H16A H 0.2357 0.2511 0.0804 0.046 Uiso 1 1 calc R
H16B H 0.2391 0.2897 0.1814 0.046 Uiso 1 1 calc R
C15 C 0.17520(11) 0.1361(4) 0.27940(17) 0.0375(6) Uani 1 1 d .
H15A H 0.1525 0.1691 0.3116 0.056 Uiso 1 1 calc R
H15B H 0.2008 0.2252 0.2946 0.056 Uiso 1 1 calc R
H15C H 0.1864 0.0072 0.2949 0.056 Uiso 1 1 calc R
C5 C 0.17239(9) 0.6648(4) 0.14210(19) 0.0342(6) Uani 1 1 d .
H5 H 0.2046 0.6823 0.1582 0.041 Uiso 1 1 calc R
C17 C 0.15572(14) 0.1772(6) -0.0530(2) 0.0542(9) Uani 1 1 d .
H17A H 0.1683 0.0560 -0.0660 0.081 Uiso 1 1 calc R
H17B H 0.1781 0.2780 -0.0523 0.081 Uiso 1 1 calc R
H17C H 0.1277 0.2049 -0.0979 0.081 Uiso 1 1 calc R
Cl1 Cl 0.0000 0.3906(2) -0.2500 0.0552(3) Uani 1 2 d S
Cl2 Cl 0.2500 -0.2500 0.0000 0.0503(3) Uani 1 2 d S
H18 H 0.2518(19) -0.038(8) 0.105(4) 0.109(19) Uiso 1 1 d .
H7 H 0.0272(16) 0.569(6) -0.122(3) 0.058(16) Uiso 1 1 d .

loop_
_atom_site_aniso_label
_atom_site_aniso_U_11
_atom_site_aniso_U_22
_atom_site_aniso_U_33
_atom_site_aniso_U_23
_atom_site_aniso_U_13
_atom_site_aniso_U_12
Ru1 0.02098(11) 0.02034(12) 0.02317(11) -0.00029(7) 0.00652(8) 0.00035(7)
C9 0.0318(13) 0.0182(11) 0.0352(13) -0.0002(10) 0.0101(11) -0.0003(9)
O2 0.0348(11) 0.0597(16) 0.0388(13) 0.0053(11) 0.0053(10) 0.0043(10)
C8 0.0356(13) 0.0222(12) 0.0327(13) -0.0057(10) 0.0007(11) 0.0026(10)
O1 0.0519(14) 0.0833(19) 0.0362(12) 0.0154(11) 0.0161(10) -0.0089(12)
C10 0.0308(12) 0.0203(11) 0.0279(12) 0.0018(9) 0.0080(10) 0.0027(9)
C14 0.0402(16) 0.0304(15) 0.067(2) 0.0037(14) 0.0267(15) -0.0030(12)
C2 0.0257(12) 0.0219(12) 0.0411(14) 0.0035(10) 0.0107(11) 0.0050(9)
C7 0.0374(14) 0.0356(15) 0.0396(15) 0.0141(12) 0.0085(12) 0.0012(12)
C12 0.0384(14) 0.0275(13) 0.0267(12) -0.0043(10) 0.0087(11) 0.0076(11)
C3 0.0424(15) 0.0252(13) 0.0355(14) -0.0038(10) 0.0190(12) 0.0040(11)
C1 0.0335(13) 0.0204(11) 0.0371(14) 0.0051(10) 0.0097(11) 0.0005(10)
C4 0.0414(15) 0.0231(12) 0.0353(14) -0.0078(11) 0.0039(12) 0.0005(11)
O3 0.0379(11) 0.0507(14) 0.0500(13) -0.0040(11) 0.0056(10) 0.0164(10)
C13 0.0425(17) 0.0331(16) 0.0546(19) -0.0074(14) -0.0120(15) -0.0015(13)
C6 0.0338(13) 0.0249(13) 0.0432(15) 0.0050(11) 0.0146(12) -0.0042(11)
C11 0.0285(12) 0.0245(12) 0.0302(12) 0.0008(10) 0.0100(10) 0.0061(10)
C16 0.0281(12) 0.0408(16) 0.0466(16) 0.0041(13) 0.0124(12) 0.0079(12)
C15 0.0497(17) 0.0361(15) 0.0252(13) 0.0049(11) 0.0061(12) 0.0050(13)
C5 0.0309(13) 0.0239(12) 0.0473(16) -0.0051(12) 0.0087(12) -0.0063(10)
C17 0.076(2) 0.061(2) 0.0295(15) -0.0002(15) 0.0209(15) 0.0212(19)
Cl1 0.0356(5) 0.0934(10) 0.0364(5) 0.000 0.0086(4) 0.000
Cl2 0.0331(5) 0.0811(9) 0.0407(5) -0.0117(5) 0.0165(4) -0.0050(5)

loop_
_atom_type_symbol
_atom_type_description
_atom_type_scat_dispersion_real
_atom_type_scat_dispersion_imag
_atom_type_scat_source
C C 0.0033 0.0016 'International Tables Vol C Tables 4.2.6.8 and 6.1.1.4'
H H 0.0000 0.0000 'International Tables Vol C Tables 4.2.6.8 and 6.1.1.4'
O O 0.0106 0.0060 'International Tables Vol C Tables 4.2.6.8 and 6.1.1.4'
Cl Cl 0.1484 0.1585 'International Tables Vol C Tables 4.2.6.8 and 6.1.1.4'
Ru Ru -1.2594 0.8363 'International Tables Vol C Tables 4.2.6.8 and 6.1.1.4'

loop_
_geom_angle_atom_site_label_1
_geom_angle_atom_site_label_2
_geom_angle_atom_site_label_3
_geom_angle
C11 Ru1 C10 38.62(9)
C11 Ru1 C12 38.66(9)
C10 Ru1 C12 64.46(10)
C11 Ru1 C9 64.48(10)
C10 Ru1 C9 38.31(10)
C12 Ru1 C9 64.27(10)
C11 Ru1 C8 64.51(10)
C10 Ru1 C8 64.21(10)
C12 Ru1 C8 38.39(10)
C9 Ru1 C8 38.27(10)
C11 Ru1 C1 141.63(10)
C10 Ru1 C1 173.64(10)
C12 Ru1 C1 112.09(10)
C9 Ru1 C1 135.73(10)
C8 Ru1 C1 109.65(10)
C11 Ru1 C2 173.66(10)
C10 Ru1 C2 140.81(9)
C12 Ru1 C2 135.69(10)
C9 Ru1 C2 111.48(10)
C8 Ru1 C2 109.22(10)
C1 Ru1 C2 37.82(10)
C11 Ru1 C4 118.70(10)
C10 Ru1 C4 105.13(10)
C12 Ru1 C4 154.63(10)
C9 Ru1 C4 123.00(11)
C8 Ru1 C4 160.05(11)
C1 Ru1 C4 80.19(11)
C2 Ru1 C4 67.47(10)
C11 Ru1 C6 115.40(10)
C10 Ru1 C6 147.56(10)
C12 Ru1 C6 108.50(11)
C9 Ru1 C6 169.37(11)
C8 Ru1 C6 131.28(11)
C1 Ru1 C6 37.68(10)
C2 Ru1 C6 67.58(10)
C4 Ru1 C6 67.00(11)
C11 Ru1 C3 147.21(10)
C10 Ru1 C3 114.16(10)
C12 Ru1 C3 167.14(11)
C9 Ru1 C3 106.23(10)
C8 Ru1 C3 128.82(11)
C1 Ru1 C3 67.90(10)
C2 Ru1 C3 37.28(10)
C4 Ru1 C3 37.54(11)
C6 Ru1 C3 79.56(10)
C11 Ru1 C5 106.50(10)
C10 Ru1 C5 118.96(10)
C12 Ru1 C5 125.43(11)
C9 Ru1 C5 153.55(11)
C8 Ru1 C5 162.68(11)
C1 Ru1 C5 67.39(10)
C2 Ru1 C5 79.27(10)
C4 Ru1 C5 36.98(11)
C6 Ru1 C5 36.88(11)
C3 Ru1 C5 67.03(10)
C10 C9 C8 108.1(2)
C10 C9 C14 125.9(3)
C8 C9 C14 125.9(3)
C10 C9 Ru1 70.57(14)
C8 C9 Ru1 70.94(15)
C14 C9 Ru1 124.15(18)
C9 C8 C12 108.1(2)
C9 C8 C13 125.5(3)
C12 C8 C13 126.4(3)
C9 C8 Ru1 70.80(14)
C12 C8 Ru1 70.58(15)
C13 C8 Ru1 125.64(19)
C9 C10 C11 108.1(2)
C9 C10 C15 126.4(2)
C11 C10 C15 125.6(2)
C9 C10 Ru1 71.12(14)
C11 C10 Ru1 70.23(14)
C15 C10 Ru1 125.44(19)
C3 C2 C1 120.2(2)
C3 C2 Ru1 71.93(14)
C1 C2 Ru1 70.29(14)
O1 C7 O2 125.5(3)
O1 C7 C1 122.6(3)
O2 C7 C1 111.9(3)
C8 C12 C11 107.8(2)
C8 C12 C17 126.4(3)
C11 C12 C17 125.7(3)
C8 C12 Ru1 71.03(14)
C11 C12 Ru1 70.10(14)
C17 C12 Ru1 126.5(2)
C2 C3 C4 119.3(2)
C2 C3 Ru1 70.79(14)
C4 C3 Ru1 70.70(15)
C6 C1 C2 119.5(2)
C6 C1 C7 117.1(2)
C2 C1 C7 122.9(2)
C6 C1 Ru1 72.14(15)
C2 C1 Ru1 71.89(14)
C7 C1 Ru1 121.39(19)
C5 C4 C3 120.2(3)
C5 C4 Ru1 72.10(16)
C3 C4 Ru1 71.75(15)
C5 C6 C1 120.1(3)
C5 C6 Ru1 72.00(16)
C1 C6 Ru1 70.18(15)
C10 C11 C12 107.9(2)
C10 C11 C16 124.9(2)
C12 C11 C16 127.2(2)
C10 C11 Ru1 71.15(14)
C12 C11 Ru1 71.25(14)
C16 C11 Ru1 123.57(19)
O3 C16 C11 112.9(2)
C6 C5 C4 120.6(2)
C6 C5 Ru1 71.11(15)
C4 C5 Ru1 70.92(15)

loop_
_geom_bond_atom_site_label_1
_geom_bond_atom_site_label_2
_geom_bond_distance
Ru1 C11 2.163(2)
Ru1 C10 2.175(2)
Ru1 C12 2.179(3)
Ru1 C9 2.183(2)
Ru1 C8 2.184(3)
Ru1 C1 2.184(3)
Ru1 C2 2.205(2)
Ru1 C4 2.206(3)
Ru1 C6 2.210(3)
Ru1 C3 2.220(3)
Ru1 C5 2.222(3)
C9 C10 1.430(4)
C9 C8 1.431(4)
C9 C14 1.510(4)
O2 C7 1.323(4)
C8 C12 1.434(4)
C8 C13 1.497(4)
O1 C7 1.198(4)
C10 C11 1.435(3)
C10 C15 1.491(4)
C2 C3 1.415(4)
C2 C1 1.423(4)
C7 C1 1.509(4)
C12 C11 1.437(4)
C12 C17 1.494(4)
C3 C4 1.424(4)
C1 C6 1.419(4)
C4 C5 1.404(4)
O3 C16 1.411(4)
C6 C5 1.402(4)
C11 C16 1.502(4)
